data_1551362
loop_
_publ_author_name
'Xiaoyan Wang'
'Linjiang Chen'
'Samantha Y. Chong'
'Marc A. Little'
'Yongzhen Wu'
'Wei-Hong Zhu'
'Rob Clowes'
'Yong Yan'
'Martijn A. Zwijnenburg'
'Reiner Sebastian Sprick'
'Andrew I. Cooper'

_publ_section_title
;
 Sulfone-containing covalent organic frameworks for photocatalytic
 hydrogen evolution from water
;
_journal_name_full 'Nature Chemistry'
_journal_page_first 1180
_journal_page_last 1189
_journal_paper_doi 10.1038/s41557-018-0141-5
_journal_volume 10
_journal_year 2018
_chemical_formula_moiety 'C12 H10 N2 O2 S'
_chemical_formula_sum 'C12 H10 N2 O2 S'
_chemical_formula_weight 246.78
_space_group_crystal_system triclinic
_space_group_IT_number 2
_space_group_name_Hall '-P 1'
_space_group_name_H-M_alt 'P -1'
_atom_sites_solution_hydrogens mixed
_cell_angle_alpha 97.595(4)
_cell_angle_beta 100.424(4)
_cell_angle_gamma 90.636(4)
_cell_formula_units_Z 4
_cell_length_a 7.4654(4)
_cell_length_b 8.3783(4)
_cell_length_c 17.0551(8)
_cell_measurement_reflns_used 6073
_cell_measurement_temperature 100
_cell_measurement_theta_max 35.314
_cell_measurement_theta_min 1.198
_cell_volume 1039.27(9)
_computing_cell_refinement 'DIALS 2theta refinement, DIALS 1.8.1-g1afca60c-release-hotfix1'
_computing_data_collection 'Diamond Light Source, I19, GUI'
_computing_data_reduction 'XIA2 0.5.474-gb1e580cd-dials-1.8 (Winter, G., 2010)'
_computing_molecular_graphics 'Olex2 (Dolomanov et al., 2009)'
_computing_publication_material 'Olex2 (Dolomanov et al., 2009)'
_computing_structure_refinement 'ShelXL (Sheldrick, 2015)'
_diffrn_ambient_temperature 100
_diffrn_detector 'Photon counting pixel array'
_diffrn_detector_type PILATUS_2M_S_N_24_0107_Diamond
_diffrn_measured_fraction_theta_full 0.987
_diffrn_measured_fraction_theta_max 0.984
_diffrn_measurement_device "'Fixed \c 3-circle diffractometer"
_diffrn_measurement_device_type 'Fluid Film Devices'
_diffrn_measurement_method 'shutterless scans'
_diffrn_radiation_monochromator 'Silicon 111'
_diffrn_radiation_probe x-ray
_diffrn_radiation_type synchrotron
_diffrn_radiation_wavelength 0.6889
_diffrn_reflns_av_R_equivalents 0.1287
_diffrn_reflns_av_unetI/netI 0.1064
_diffrn_reflns_Laue_measured_fraction_full 0.987
_diffrn_reflns_Laue_measured_fraction_max 0.984
_diffrn_reflns_limit_h_max 9
_diffrn_reflns_limit_h_min -9
_diffrn_reflns_limit_k_max 10
_diffrn_reflns_limit_k_min -10
_diffrn_reflns_limit_l_max 21
_diffrn_reflns_limit_l_min -21
_diffrn_reflns_number 13950
_diffrn_reflns_point_group_measured_fraction_full 0.987
_diffrn_reflns_point_group_measured_fraction_max 0.984
_diffrn_reflns_theta_full 24.415
_diffrn_reflns_theta_max 25.849
_diffrn_reflns_theta_min 2.376
_diffrn_source 'Diamond Light Source Beamline I19-1'
_diffrn_source_type 'Undulator, I19, DLS, RAL'
_exptl_absorpt_coefficient_mu 0.273
_exptl_absorpt_correction_T_max 1.0
_exptl_absorpt_correction_T_min 0.991434307221
_exptl_absorpt_correction_type empirical
_exptl_absorpt_process_details
;
CCP4 7.0.046: AIMLESS, version 0.5.32 : 29/03/17
Scaling & analysis of unmerged intensities, absorption correction using spherical harmonics
;
_exptl_crystal_colour 'light yellow'
_exptl_crystal_colour_modifier light
_exptl_crystal_colour_primary yellow
_exptl_crystal_density_diffrn 1.577
_exptl_crystal_description plate
_exptl_crystal_F_000 514
_exptl_crystal_size_max 0.058
_exptl_crystal_size_mid 0.042
_exptl_crystal_size_min 0.005
_refine_diff_density_max 0.994
_refine_diff_density_min -0.540
_refine_diff_density_rms 0.120
_refine_ls_extinction_coef .
_refine_ls_extinction_method none
_refine_ls_goodness_of_fit_ref 1.028
_refine_ls_hydrogen_treatment mixed
_refine_ls_matrix_type full
_refine_ls_number_parameters 291
_refine_ls_number_reflns 4351
_refine_ls_number_restraints 4
_refine_ls_restrained_S_all 1.028
_refine_ls_R_factor_all 0.0849
_refine_ls_R_factor_gt 0.0789
_refine_ls_shift/su_max 0.000
_refine_ls_shift/su_mean 0.000
_refine_ls_structure_factor_coef Fsqd
_refine_ls_weighting_details 'w=1/[\s^2^(Fo^2^)+(0.0920P)^2^+1.7113P] where P=(Fo^2^+2Fc^2^)/3'
_refine_ls_weighting_scheme calc
_refine_ls_wR_factor_gt 0.2109
_refine_ls_wR_factor_ref 0.2170
_reflns_Friedel_coverage 0.000
_reflns_Friedel_fraction_full .
_reflns_Friedel_fraction_max .
_reflns_number_gt 3782
_reflns_number_total 4351
_reflns_threshold_expression 'I > 2\s(I)'
_cod_data_source_file 41557_2018_141_MOESM16_ESM.cif
_cod_data_source_block Sulfone_Diamine_100K
_cod_depositor_comments
;

2022-03-18
Z value and formula fixed to values more according to usual
chemical conventions.                 miguel
;
_cod_original_formula_sum 'C24 H21 N4 O4 S2'
_cod_original_formula_weight 493.57
_cod_original_formula_moiety '2(C12 H10 N2 O2 S)'
_cod_original_formula_units_Z 2
_cod_database_code 1551362
_shelx_space_group_comment
;
The symmetry employed for this shelxl refinement is uniquely defined
by the following loop, which should always be used as a source of
symmetry information in preference to the above space-group names.
They are only intended as comments.
;
_shelx_estimated_absorpt_t_max 0.999
_shelx_estimated_absorpt_t_min 0.984
_olex2_refinement_description
;
1. Fixed Uiso
 At 1.2 times of:
  All C(H) groups
2. Restrained distances
 C11-N2 \\sim N2-C9
 with sigma of 0.01
 C1-N1 \\sim N1-C3
 with sigma of 0.01
 C13-N3 \\sim N3-C15
 with sigma of 0.01
 C24-N4 \\sim N4-C22
 with sigma of 0.01
3.a Aromatic/amide H refined with riding coordinates:
 C4(H4), C3(H3), C1(H1), C11(H11), C9(H9), C8(H8), C13(H13), C15(H15),
 C16(H16), C21(H21), C22(H22), C24(H24)
3.b Fitted hexagon refined as free rotating group:
 C6(C5,C4,C3,C2,C1), C12(C11,C10,C9,C8,C7), C18(C13,C14,C15,C16,C17), C19(C20,
 C21,C22,C23,C24)
;

loop_
_space_group_symop_operation_xyz
'x, y, z'
'-x, -y, -z'

loop_
_atom_site_label
_atom_site_type_symbol
_atom_site_fract_x
_atom_site_fract_y
_atom_site_fract_z
_atom_site_U_iso_or_equiv
_atom_site_adp_type
_atom_site_occupancy
_atom_site_site_symmetry_order
_atom_site_calc_flag
_atom_site_refinement_flags_posn
_atom_site_refinement_flags_adp
_atom_site_refinement_flags_occupancy
_atom_site_disorder_assembly
_atom_site_disorder_group
S1 S 0.63594(10) 0.28703(9) 0.40757(5) 0.0283(3) Uani 1 1 d . . . . .
S2 S 0.77777(11) 0.29305(9) 0.90684(5) 0.0286(3) Uani 1 1 d . . . . .
O1 O 0.4452(3) 0.2399(3) 0.38284(14) 0.0334(5) Uani 1 1 d . . . . .
O2 O 0.7594(3) 0.1946(3) 0.36372(14) 0.0324(5) Uani 1 1 d . . . . .
O3 O 0.9412(3) 0.2474(3) 0.87605(14) 0.0340(5) Uani 1 1 d . . . . .
O4 O 0.6126(3) 0.2023(3) 0.86573(14) 0.0337(5) Uani 1 1 d . . . . .
N1 N 0.8046(4) 0.0676(4) 0.68331(19) 0.0358(7) Uani 1 1 d D . . . .
N2 N 0.6751(5) 0.8268(4) 0.2891(2) 0.0373(7) Uani 1 1 d D . . . .
N3 N 0.6309(5) 0.8409(4) 0.7998(2) 0.0400(7) Uani 1 1 d D . . . .
N4 N 0.8693(5) 0.0602(4) 1.1804(2) 0.0396(7) Uani 1 1 d D . . . .
C6 C 0.7080(3) 0.2956(2) 0.51027(9) 0.0293(7) Uani 1 1 d . . . . .
C5 C 0.7838(3) 0.44642(19) 0.54499(11) 0.0295(7) Uani 1 1 d G . . . .
C4 C 0.8638(3) 0.47221(18) 0.62601(11) 0.0308(7) Uani 1 1 d G . . . .
H4 H 0.9155 0.5753 0.6497 0.037 Uiso 1 1 calc R . . . .
C3 C 0.8680(3) 0.3472(2) 0.67231(9) 0.0321(7) Uani 1 1 d DG . . . .
H3 H 0.9226 0.3648 0.7277 0.039 Uiso 1 1 calc R . . . .
C2 C 0.7922(3) 0.19638(19) 0.63759(11) 0.0309(7) Uani 1 1 d G . . . .
C1 C 0.7123(3) 0.17059(18) 0.55657(11) 0.0293(7) Uani 1 1 d DG . . . .
H1 H 0.6605 0.0675 0.5328 0.035 Uiso 1 1 calc R . . . .
C12 C 0.6745(3) 0.49062(17) 0.40845(12) 0.0309(7) Uani 1 1 d . . . . .
C11 C 0.6427(3) 0.5783(2) 0.34390(9) 0.0307(7) Uani 1 1 d DG . . . .
H11 H 0.5799 0.5287 0.2929 0.037 Uiso 1 1 calc R . . . .
C10 C 0.7025(3) 0.7387(2) 0.35402(10) 0.0323(7) Uani 1 1 d G . . . .
C9 C 0.7943(3) 0.81132(17) 0.42871(12) 0.0327(7) Uani 1 1 d DG . . . .
H9 H 0.8352 0.9209 0.4356 0.039 Uiso 1 1 calc R . . . .
C8 C 0.8262(3) 0.7236(2) 0.49326(9) 0.0305(7) Uani 1 1 d G . . . .
H8 H 0.8889 0.7732 0.5443 0.037 Uiso 1 1 calc R . . . .
C7 C 0.7663(3) 0.5632(2) 0.48314(10) 0.0297(7) Uani 1 1 d G . . . .
C18 C 0.7409(3) 0.49681(17) 0.91181(11) 0.0293(7) Uani 1 1 d . . . . .
C13 C 0.7087(3) 0.5878(2) 0.84851(9) 0.0306(7) Uani 1 1 d DG . . . .
H13 H 0.7213 0.5413 0.7960 0.037 Uiso 1 1 calc R . . . .
C14 C 0.6579(3) 0.7467(2) 0.86207(10) 0.0330(7) Uani 1 1 d G . . . .
C15 C 0.6394(3) 0.81471(17) 0.93893(12) 0.0313(7) Uani 1 1 d DG . . . .
H15 H 0.6047 0.9234 0.9482 0.038 Uiso 1 1 calc R . . . .
C16 C 0.6716(3) 0.7237(2) 1.00224(9) 0.0307(7) Uani 1 1 d G . . . .
H16 H 0.6589 0.7702 1.0548 0.037 Uiso 1 1 calc R . . . .
C17 C 0.7223(3) 0.5648(2) 0.98868(10) 0.0288(7) Uani 1 1 d G . . . .
C19 C 0.8035(3) 0.2957(2) 1.01021(8) 0.0294(7) Uani 1 1 d . . . . .
C20 C 0.7662(3) 0.44544(19) 1.04836(11) 0.0293(7) Uani 1 1 d G . . . .
C21 C 0.7684(3) 0.46790(18) 1.13075(11) 0.0306(7) Uani 1 1 d G . . . .
H21 H 0.7429 0.5702 1.1568 0.037 Uiso 1 1 calc R . . . .
C22 C 0.8078(3) 0.3406(2) 1.17499(8) 0.0324(7) Uani 1 1 d DG . . . .
H22 H 0.8093 0.3560 1.2313 0.039 Uiso 1 1 calc R . . . .
C23 C 0.8451(3) 0.1909(2) 1.13684(11) 0.0325(7) Uani 1 1 d G . . . .
C24 C 0.8430(3) 0.16845(18) 1.05445(11) 0.0309(7) Uani 1 1 d DG . . . .
H24 H 0.8684 0.0661 1.0284 0.037 Uiso 1 1 calc R . . . .
H2A H 0.701(6) 0.926(6) 0.302(3) 0.046(12) Uiso 1 1 d . . . . .
H4A H 0.883(6) 0.079(5) 1.234(3) 0.038(11) Uiso 1 1 d . . . . .
H1A H 0.831(6) 0.086(5) 0.737(3) 0.038(10) Uiso 1 1 d . . . . .
H3A H 0.596(7) 0.939(6) 0.810(3) 0.055(13) Uiso 1 1 d . . . . .
H1B H 0.738(5) -0.014(5) 0.666(2) 0.029(10) Uiso 1 1 d . . . . .
H3B H 0.617(6) 0.808(5) 0.748(3) 0.044(11) Uiso 1 1 d . . . . .
H4B H 0.919(6) -0.012(6) 1.161(3) 0.049(13) Uiso 1 1 d . . . . .
H2B H 0.606(6) 0.796(5) 0.247(3) 0.035(11) Uiso 1 1 d . . . . .

loop_
_atom_site_aniso_label
_atom_site_aniso_U_11
_atom_site_aniso_U_22
_atom_site_aniso_U_33
_atom_site_aniso_U_23
_atom_site_aniso_U_13
_atom_site_aniso_U_12
S1 0.0285(4) 0.0219(4) 0.0353(5) 0.0044(3) 0.0077(3) 0.0033(3)
S2 0.0287(5) 0.0217(4) 0.0363(5) 0.0041(3) 0.0080(3) 0.0044(3)
O1 0.0309(12) 0.0298(12) 0.0399(13) 0.0051(9) 0.0071(10) 0.0013(9)
O2 0.0346(13) 0.0247(11) 0.0394(12) 0.0040(9) 0.0107(10) 0.0065(9)
O3 0.0313(12) 0.0278(12) 0.0446(13) 0.0046(9) 0.0113(10) 0.0071(9)
O4 0.0333(13) 0.0261(12) 0.0403(13) 0.0024(9) 0.0044(10) 0.0017(9)
N1 0.0391(17) 0.0302(16) 0.0388(17) 0.0099(12) 0.0054(13) 0.0007(13)
N2 0.0398(17) 0.0279(16) 0.0444(18) 0.0095(13) 0.0047(14) 0.0013(13)
N3 0.054(2) 0.0269(16) 0.0407(18) 0.0087(12) 0.0083(14) 0.0087(13)
N4 0.0468(19) 0.0315(16) 0.0445(19) 0.0123(13) 0.0136(14) 0.0139(14)
C6 0.0269(15) 0.0242(15) 0.0381(17) 0.0040(12) 0.0092(13) 0.0042(12)
C5 0.0270(16) 0.0231(15) 0.0404(17) 0.0059(12) 0.0100(13) 0.0056(12)
C4 0.0258(15) 0.0250(15) 0.0420(18) 0.0014(12) 0.0093(13) 0.0031(12)
C3 0.0264(16) 0.0336(17) 0.0364(17) 0.0029(13) 0.0068(13) 0.0069(13)
C2 0.0253(15) 0.0259(16) 0.0441(18) 0.0075(13) 0.0106(13) 0.0052(12)
C1 0.0280(16) 0.0217(15) 0.0390(17) 0.0037(12) 0.0090(13) 0.0030(12)
C12 0.0277(16) 0.0258(15) 0.0412(18) 0.0043(12) 0.0112(13) 0.0065(12)
C11 0.0262(16) 0.0288(16) 0.0377(17) 0.0052(12) 0.0067(13) 0.0055(12)
C10 0.0266(16) 0.0270(16) 0.0459(19) 0.0073(13) 0.0113(13) 0.0065(12)
C9 0.0283(16) 0.0258(16) 0.0459(19) 0.0049(13) 0.0123(14) 0.0044(12)
C8 0.0272(15) 0.0243(15) 0.0402(17) 0.0023(12) 0.0080(13) 0.0046(12)
C7 0.0277(15) 0.0248(15) 0.0390(17) 0.0064(12) 0.0105(13) 0.0063(12)
C18 0.0241(15) 0.0254(15) 0.0380(17) 0.0034(12) 0.0057(12) 0.0009(12)
C13 0.0281(16) 0.0276(16) 0.0356(17) 0.0032(12) 0.0057(13) 0.0019(12)
C14 0.0287(16) 0.0275(16) 0.0435(18) 0.0077(13) 0.0069(13) 0.0019(12)
C15 0.0254(15) 0.0248(15) 0.0439(18) 0.0045(13) 0.0072(13) 0.0033(12)
C16 0.0277(16) 0.0267(16) 0.0374(17) 0.0006(12) 0.0081(13) 0.0002(12)
C17 0.0244(15) 0.0245(15) 0.0394(17) 0.0072(12) 0.0089(12) 0.0022(11)
C19 0.0252(15) 0.0253(15) 0.0380(17) 0.0031(12) 0.0074(12) 0.0028(12)
C20 0.0253(15) 0.0216(15) 0.0420(18) 0.0057(12) 0.0081(13) 0.0023(11)
C21 0.0275(16) 0.0252(15) 0.0401(17) 0.0044(12) 0.0091(13) 0.0038(12)
C22 0.0307(17) 0.0303(17) 0.0374(17) 0.0055(13) 0.0084(13) 0.0032(13)
C23 0.0260(16) 0.0279(16) 0.0457(19) 0.0097(13) 0.0082(13) 0.0047(12)
C24 0.0273(16) 0.0231(15) 0.0430(18) 0.0051(12) 0.0079(13) 0.0049(12)

loop_
_atom_type_symbol
_atom_type_description
_atom_type_scat_dispersion_real
_atom_type_scat_dispersion_imag
_atom_type_scat_source
C C 0.0030 0.0010 'International Tables Vol C Tables 4.2.6.8 and 6.1.1.4'
H H 0.0000 0.0000 'International Tables Vol C Tables 4.2.6.8 and 6.1.1.4'
N N 0.0060 0.0030 'International Tables Vol C Tables 4.2.6.8 and 6.1.1.4'
O O 0.0100 0.0060 'International Tables Vol C Tables 4.2.6.8 and 6.1.1.4'
S S 0.1190 0.1170 'International Tables Vol C Tables 4.2.6.8 and 6.1.1.4'

loop_
_geom_angle_atom_site_label_1
_geom_angle_atom_site_label_2
_geom_angle_atom_site_label_3
_geom_angle
_geom_angle_site_symmetry_1
_geom_angle_site_symmetry_3
O1 S1 O2 115.44(14) . .
O1 S1 C6 112.16(12) . .
O1 S1 C12 112.18(12) . .
O2 S1 C6 110.92(12) . .
O2 S1 C12 110.40(12) . .
C12 S1 C6 93.73(10) . .
O3 S2 O4 115.00(14) . .
O3 S2 C18 113.08(13) . .
O3 S2 C19 112.92(13) . .
O4 S2 C18 109.69(12) . .
O4 S2 C19 110.68(13) . .
C18 S2 C19 93.48(9) . .
C2 N1 H1A 121(3) . .
C2 N1 H1B 119(3) . .
H1A N1 H1B 112(4) . .
C10 N2 H2A 114(3) . .
C10 N2 H2B 123(3) . .
H2A N2 H2B 119(4) . .
C14 N3 H3A 118(3) . .
C14 N3 H3B 127(3) . .
H3A N3 H3B 113(4) . .
C23 N4 H4A 119(3) . .
C23 N4 H4B 115(4) . .
H4A N4 H4B 119(4) . .
C5 C6 S1 111.73(11) . .
C5 C6 C1 120.0 . .
C1 C6 S1 127.99(11) . .
C6 C5 C7 110.93(14) . .
C4 C5 C6 120.0 . .
C4 C5 C7 129.06(14) . .
C5 C4 H4 120.0 . .
C5 C4 C3 120.0 . .
C3 C4 H4 120.0 . .
C4 C3 H3 120.0 . .
C2 C3 C4 120.0 . .
C2 C3 H3 120.0 . .
C3 C2 N1 120.05(17) . .
C3 C2 C1 120.0 . .
C1 C2 N1 119.87(17) . .
C6 C1 H1 120.0 . .
C2 C1 C6 120.0 . .
C2 C1 H1 120.0 . .
C11 C12 S1 128.00(11) . .
C11 C12 C7 120.0 . .
C7 C12 S1 111.62(11) . .
C12 C11 H11 120.0 . .
C10 C11 C12 120.0 . .
C10 C11 H11 120.0 . .
C11 C10 N2 120.44(18) . .
C11 C10 C9 120.0 . .
C9 C10 N2 119.54(18) . .
C10 C9 H9 120.0 . .
C8 C9 C10 120.0 . .
C8 C9 H9 120.0 . .
C9 C8 H8 120.0 . .
C9 C8 C7 120.0 . .
C7 C8 H8 120.0 . .
C12 C7 C5 111.16(14) . .
C8 C7 C5 128.83(14) . .
C8 C7 C12 120.0 . .
C13 C18 S2 127.73(11) . .
C13 C18 C17 120.0 . .
C17 C18 S2 111.81(11) . .
C18 C13 H13 120.0 . .
C14 C13 C18 120.0 . .
C14 C13 H13 120.0 . .
C13 C14 N3 120.62(17) . .
C13 C14 C15 120.0 . .
C15 C14 N3 119.35(17) . .
C14 C15 H15 120.0 . .
C16 C15 C14 120.0 . .
C16 C15 H15 120.0 . .
C15 C16 H16 120.0 . .
C17 C16 C15 120.0 . .
C17 C16 H16 120.0 . .
C18 C17 C20 111.15(13) . .
C16 C17 C18 120.0 . .
C16 C17 C20 128.85(13) . .
C20 C19 S2 111.68(11) . .
C20 C19 C24 120.0 . .
C24 C19 S2 128.17(11) . .
C19 C20 C17 111.16(13) . .
C19 C20 C21 120.0 . .
C21 C20 C17 128.82(13) . .
C20 C21 H21 120.0 . .
C20 C21 C22 120.0 . .
C22 C21 H21 120.0 . .
C21 C22 H22 120.0 . .
C23 C22 C21 120.0 . .
C23 C22 H22 120.0 . .
C22 C23 N4 119.56(18) . .
C22 C23 C24 120.0 . .
C24 C23 N4 120.22(18) . .
C19 C24 H24 120.0 . .
C23 C24 C19 120.0 . .
C23 C24 H24 120.0 . .

loop_
_geom_bond_atom_site_label_1
_geom_bond_atom_site_label_2
_geom_bond_distance
_geom_bond_site_symmetry_2
S1 O1 1.445(2) .
S1 O2 1.456(2) .
S1 C6 1.7285(16) .
S1 C12 1.7244(15) .
S2 O3 1.449(2) .
S2 O4 1.454(3) .
S2 C18 1.7257(15) .
S2 C19 1.7356(16) .
N1 C2 1.407(3) .
N1 H1A 0.90(4) .
N1 H1B 0.83(4) .
N2 C10 1.397(3) .
N2 H2A 0.84(5) .
N2 H2B 0.81(4) .
N3 C14 1.392(3) .
N3 H3A 0.87(5) .
N3 H3B 0.87(5) .
N4 C23 1.399(3) .
N4 H4A 0.88(4) .
N4 H4B 0.77(5) .
C6 C5 1.3900 .
C6 C1 1.3900 .
C5 C4 1.3900 .
C5 C7 1.5211(19) .
C4 H4 0.9500 .
C4 C3 1.3900 .
C3 H3 0.9500 .
C3 C2 1.3900 .
C2 C1 1.3900 .
C1 H1 0.9500 .
C12 C11 1.3900 .
C12 C7 1.3900 .
C11 H11 0.9500 .
C11 C10 1.3900 .
C10 C9 1.3900 .
C9 H9 0.9500 .
C9 C8 1.3900 .
C8 H8 0.9500 .
C8 C7 1.3900 .
C18 C13 1.3900 .
C18 C17 1.3900 .
C13 H13 0.9500 .
C13 C14 1.3900 .
C14 C15 1.3900 .
C15 H15 0.9500 .
C15 C16 1.3900 .
C16 H16 0.9500 .
C16 C17 1.3900 .
C17 C20 1.5163(19) .
C19 C20 1.3900 .
C19 C24 1.3900 .
C20 C21 1.3900 .
C21 H21 0.9500 .
C21 C22 1.3900 .
C22 H22 0.9500 .
C22 C23 1.3900 .
C23 C24 1.3900 .
C24 H24 0.9500 .

loop_
_geom_hbond_atom_site_label_D
_geom_hbond_atom_site_label_H
_geom_hbond_atom_site_label_A
_geom_hbond_distance_DH
_geom_hbond_distance_HA
_geom_hbond_distance_DA
_geom_hbond_angle_DHA
_geom_hbond_site_symmetry_A
N2 H2A O2 0.84(5) 2.35(5) 3.185(4) 168(4) 1_565
N3 H3A O4 0.87(5) 2.28(5) 3.102(4) 158(4) 1_565
N1 H1B O1 0.83(4) 2.30(4) 3.123(4) 179(4) 2_656
N3 H3B O1 0.87(5) 2.18(5) 3.046(4) 170(4) 2_666
N4 H4B O3 0.77(5) 2.31(5) 3.080(4) 170(5) 2_757
N2 H2B O4 0.81(4) 2.29(4) 3.067(4) 161(4) 2_666
